data_1503763
loop_
_publ_author_name
'Kaeobamrung, Juthanat'
'Bode, Jeffrey W.'

_publ_section_title
;
 Stereodivergency of triazolium and imidazolium-derived NHCs for
 catalytic, enantioselective cyclopentane synthesis.
;
_journal_issue 3
_journal_name_full 'Organic letters'
_journal_page_first 677
_journal_page_last 680
_journal_paper_doi 10.1021/ol802739d
_journal_volume 11
_journal_year 2009
_chemical_absolute_configuration ad
_chemical_formula_sum 'C21 H21 Br O3'
_chemical_formula_weight 401.29
_chemical_name_systematic
; 
 ? 
;
_space_group_IT_number 4
_symmetry_cell_setting monoclinic
_symmetry_space_group_name_Hall 'P 2yb'
_symmetry_space_group_name_H-M 'P 1 21 1'
_atom_sites_solution_hydrogens geom
_atom_sites_solution_primary direct
_atom_sites_solution_secondary difmap
_audit_creation_method SHELXL-97
_cell_angle_alpha 90.00
_cell_angle_beta 102.088(6)
_cell_angle_gamma 90.00
_cell_formula_units_Z 4
_cell_length_a 5.996(2)
_cell_length_b 24.823(9)
_cell_length_c 12.835(5)
_cell_measurement_temperature 273(2)
_cell_volume 1868.0(12)
_computing_structure_refinement 'SHELXL-97 (Sheldrick, 1997)'
_computing_structure_solution 'SHELXS-97 (Sheldrick, 1990)'
_diffrn_ambient_temperature 273(2)
_diffrn_measured_fraction_theta_full 0.961
_diffrn_measured_fraction_theta_max 0.961
_diffrn_measurement_device_type 'CCD area detector'
_diffrn_measurement_method 'Omega scan'
_diffrn_radiation_monochromator graphite
_diffrn_radiation_source 'fine-focus sealed tube'
_diffrn_radiation_type MoK\a
_diffrn_radiation_wavelength 0.71073
_diffrn_reflns_av_R_equivalents 0.3140
_diffrn_reflns_av_sigmaI/netI 0.9828
_diffrn_reflns_limit_h_max 6
_diffrn_reflns_limit_h_min -7
_diffrn_reflns_limit_k_max 29
_diffrn_reflns_limit_k_min -19
_diffrn_reflns_limit_l_max 15
_diffrn_reflns_limit_l_min -13
_diffrn_reflns_number 7882
_diffrn_reflns_theta_full 25.00
_diffrn_reflns_theta_max 25.00
_diffrn_reflns_theta_min 1.62
_exptl_absorpt_coefficient_mu 2.217
_exptl_absorpt_correction_T_max 0.298
_exptl_absorpt_correction_T_min 0.257
_exptl_absorpt_correction_type empirical
_exptl_absorpt_process_details 'psi scan'
_exptl_crystal_colour colorless
_exptl_crystal_density_diffrn 1.427
_exptl_crystal_density_method 'not measured'
_exptl_crystal_description needle
_exptl_crystal_F_000 824
_exptl_crystal_size_max 0.15
_exptl_crystal_size_mid 0.05
_exptl_crystal_size_min 0.02
_refine_diff_density_max 0.290
_refine_diff_density_min -0.270
_refine_diff_density_rms 0.064
_refine_ls_abs_structure_details 'Flack H D (1983), Acta Cryst. A39, 876-881'
_refine_ls_abs_structure_Flack -0.10(2)
_refine_ls_extinction_method none
_refine_ls_goodness_of_fit_ref 0.604
_refine_ls_hydrogen_treatment mixed
_refine_ls_matrix_type full
_refine_ls_number_parameters 265
_refine_ls_number_reflns 5020
_refine_ls_number_restraints 61
_refine_ls_restrained_S_all 0.604
_refine_ls_R_factor_all 0.3614
_refine_ls_R_factor_gt 0.0644
_refine_ls_shift/su_max 0.100
_refine_ls_shift/su_mean 0.003
_refine_ls_structure_factor_coef Fsqd
_refine_ls_weighting_details 'calc w=1/[\s^2^(Fo^2^)+(0.0200P)^2^+0.0000P] where P=(Fo^2^+2Fc^2^)/3'
_refine_ls_weighting_scheme calc
_refine_ls_wR_factor_gt 0.1063
_refine_ls_wR_factor_ref 0.1368
_reflns_number_gt 800
_reflns_number_total 5020
_reflns_threshold_expression >2sigma(I)
_cod_data_source_file ol802739d_si_003.cif
_cod_data_source_block bode3_27
_cod_depositor_comments
;
The following automatic conversions were performed:

'_symmetry_cell_setting' value 'Monoclinic' changed to 'monoclinic'
according to /home/saulius/struct/CIF-dictionaries/cif_core.dic
dictionary named 'cif_core.dic' version 2.4.2 from 2011-04-26.

Automatic conversion script
Id: cif_fix_values 1715 2011-07-08 13:25:40Z adriana 
;
_cod_original_sg_symbol_H-M P2(1)
_cod_database_code 1503763

loop_
_symmetry_equiv_pos_as_xyz
'x, y, z'
'-x, y+1/2, -z'

loop_
_atom_site_label
_atom_site_type_symbol
_atom_site_fract_x
_atom_site_fract_y
_atom_site_fract_z
_atom_site_U_iso_or_equiv
_atom_site_adp_type
_atom_site_occupancy
_atom_site_symmetry_multiplicity
_atom_site_calc_flag
_atom_site_refinement_flags
Br1 Br 0.4548(5) 0.75413(12) 0.4349(2) 0.0991(12) Uani 1 1 d .
Br2 Br 0.3979(5) 0.19759(13) 0.9622(2) 0.1168(13) Uani 1 1 d .
C1 C 0.597(3) 0.7960(8) 0.3437(16) 0.048(7) Uiso 1 1 d D
C2 C 0.501(3) 0.8456(7) 0.3125(14) 0.055(7) Uiso 1 1 d D
H2 H 0.3673 0.8580 0.3307 0.066 Uiso 1 1 calc R
C3 C 0.624(3) 0.8753(8) 0.2508(14) 0.041(7) Uiso 1 1 d D
H3 H 0.5714 0.9098 0.2312 0.049 Uiso 1 1 calc R
C4 C 0.813(3) 0.8587(8) 0.2168(14) 0.043(7) Uiso 1 1 d D
C5 C 0.895(3) 0.8076(7) 0.2438(14) 0.055(7) Uiso 1 1 d D
H5 H 1.0162 0.7936 0.2173 0.066 Uiso 1 1 calc R
C6 C 0.791(3) 0.7779(8) 0.3116(15) 0.080(9) Uiso 1 1 d D
H6 H 0.8538 0.7448 0.3365 0.096 Uiso 1 1 calc R
C7 C 0.947(3) 0.8987(8) 0.1537(17) 0.036(7) Uiso 1 1 d .
H7 H 1.10(2) 0.884(6) 0.155(10) 0.044 Uiso 1 1 calc .
C8 C 0.974(3) 0.9560(7) 0.1939(14) 0.049(7) Uiso 1 1 d .
H8A H 1.1109 0.9602 0.2489 0.058 Uiso 1 1 calc R
H8B H 0.8430 0.9674 0.2217 0.058 Uiso 1 1 calc R
C9 C 0.991(4) 0.9883(10) 0.0914(17) 0.051(7) Uiso 1 1 d .
C10 C 0.888(4) 0.9596(10) -0.007(2) 0.050(8) Uiso 1 1 d .
H10 H 0.78(3) 0.979(7) -0.061(13) 0.060 Uiso 1 1 calc .
C11 C 0.818(4) 0.9049(10) 0.0361(19) 0.060(8) Uiso 1 1 d .
H11 H 0.66(3) 0.911(7) 0.041(12) 0.072 Uiso 1 1 calc .
C12 C 1.141(5) 0.9528(11) -0.027(2) 0.062(9) Uiso 1 1 d .
C13 C 0.809(4) 0.8515(10) -0.0375(19) 0.075(8) Uiso 1 1 d D
C14 C 0.991(4) 0.8193(9) -0.0313(19) 0.077(8) Uiso 1 1 d D
H14 H 1.1173 0.8263 0.0226 0.092 Uiso 1 1 calc R
C15 C 1.005(4) 0.7777(9) -0.0970(18) 0.080(9) Uiso 1 1 d D
H15 H 1.1367 0.7573 -0.0928 0.096 Uiso 1 1 calc R
C16 C 0.815(4) 0.7682(9) -0.1680(16) 0.074(8) Uiso 1 1 d D
H16 H 0.8207 0.7384 -0.2113 0.089 Uiso 1 1 calc R
C17 C 0.620(4) 0.7942(8) -0.1874(18) 0.075(9) Uiso 1 1 d D
H17 H 0.4939 0.7877 -0.2419 0.090 Uiso 1 1 calc R
C18 C 0.640(4) 0.8318(9) -0.1122(17) 0.091(9) Uiso 1 1 d D
H18 H 0.5021 0.8486 -0.1118 0.109 Uiso 1 1 calc R
C19 C 0.983(4) 1.0519(9) 0.0972(18) 0.040(7) Uiso 1 1 d .
C20 C 0.731(3) 1.0636(8) 0.1056(14) 0.063(7) Uiso 1 1 d .
H20A H 0.6306 1.0389 0.0609 0.094 Uiso 1 1 calc R
H20B H 0.6914 1.0998 0.0828 0.094 Uiso 1 1 calc R
H20C H 0.7159 1.0592 0.1781 0.094 Uiso 1 1 calc R
C21 C 1.120(3) 1.0741(8) 0.1875(16) 0.081(8) Uiso 1 1 d .
H21A H 1.1715 1.1091 0.1707 0.122 Uiso 1 1 calc R
H21B H 1.2501 1.0512 0.2117 0.122 Uiso 1 1 calc R
H21C H 1.0348 1.0773 0.2425 0.122 Uiso 1 1 calc R
C22 C 0.494(4) 0.1485(9) 0.8636(18) 0.070(8) Uiso 1 1 d D
C23 C 0.671(4) 0.1685(9) 0.8187(17) 0.089(10) Uiso 1 1 d D
H23 H 0.7355 0.2024 0.8346 0.107 Uiso 1 1 calc R
C24 C 0.742(4) 0.1331(9) 0.7482(17) 0.109(10) Uiso 1 1 d D
H24 H 0.8732 0.1421 0.7240 0.130 Uiso 1 1 calc R
C25 C 0.634(3) 0.0852(9) 0.7110(16) 0.053(7) Uiso 1 1 d D
C26 C 0.473(3) 0.0700(9) 0.7684(16) 0.075(8) Uiso 1 1 d D
H26 H 0.4032 0.0369 0.7503 0.090 Uiso 1 1 calc R
C27 C 0.402(4) 0.0981(9) 0.8501(18) 0.097(10) Uiso 1 1 d D
H27 H 0.3039 0.0841 0.8905 0.116 Uiso 1 1 calc R
C28 C 0.699(4) 0.0457(9) 0.6315(17) 0.057(8) Uiso 1 1 d .
H28 H 0.56(3) 0.040(7) 0.576(14) 0.068 Uiso 1 1 calc .
C29 C 0.785(3) -0.0118(8) 0.6701(17) 0.065(7) Uiso 1 1 d .
H29A H 0.9041 -0.0093 0.7339 0.078 Uiso 1 1 calc R
H29B H 0.6603 -0.0329 0.6863 0.078 Uiso 1 1 calc R
C30 C 0.873(4) -0.0370(11) 0.584(2) 0.058(8) Uiso 1 1 d .
C31 C 0.928(4) 0.0100(11) 0.513(2) 0.068(9) Uiso 1 1 d .
H31 H 1.08(3) 0.008(7) 0.493(13) 0.081 Uiso 1 1 calc .
C32 C 0.884(4) 0.0651(12) 0.574(2) 0.080(10) Uiso 1 1 d .
H32 H 1.02(3) 0.075(8) 0.626(14) 0.096 Uiso 1 1 calc .
C33 C 0.733(6) -0.0104(14) 0.432(3) 0.087(11) Uiso 1 1 d .
C34 C 0.824(4) 0.1090(10) 0.4981(18) 0.068(8) Uiso 1 1 d D
C35 C 1.020(4) 0.1405(8) 0.4927(18) 0.078(8) Uiso 1 1 d D
H35 H 1.1630 0.1318 0.5331 0.094 Uiso 1 1 calc R
C36 C 0.989(4) 0.1850(9) 0.4248(16) 0.082(8) Uiso 1 1 d D
H36 H 1.1113 0.2087 0.4298 0.098 Uiso 1 1 calc R
C37 C 0.794(4) 0.1967(10) 0.3511(16) 0.088(8) Uiso 1 1 d D
H37 H 0.7834 0.2244 0.3014 0.106 Uiso 1 1 calc R
C38 C 0.613(4) 0.1629(8) 0.3585(19) 0.097(9) Uiso 1 1 d D
H38 H 0.4703 0.1716 0.3173 0.116 Uiso 1 1 calc R
C39 C 0.626(4) 0.1174(8) 0.4218(15) 0.060(8) Uiso 1 1 d D
H39 H 0.5050 0.0932 0.4136 0.072 Uiso 1 1 calc R
C40 C 1.004(5) -0.0828(14) 0.613(2) 0.113(12) Uiso 1 1 d .
C41 C 0.935(4) -0.1320(10) 0.6684(18) 0.114(10) Uiso 1 1 d .
H41A H 0.8741 -0.1208 0.7284 0.171 Uiso 1 1 calc R
H41B H 1.0659 -0.1545 0.6924 0.171 Uiso 1 1 calc R
H41C H 0.8210 -0.1519 0.6197 0.171 Uiso 1 1 calc R
C42 C 1.115(4) -0.1037(11) 0.5168(19) 0.111(11) Uiso 1 1 d .
H42A H 0.9979 -0.1071 0.4534 0.166 Uiso 1 1 calc R
H42B H 1.1854 -0.1381 0.5350 0.166 Uiso 1 1 calc R
H42C H 1.2274 -0.0783 0.5045 0.166 Uiso 1 1 calc R
O1 O 1.240(3) 0.9422(7) -0.0934(13) 0.103(7) Uani 1 1 d .
O2 O 1.232(2) 0.9781(6) 0.0689(12) 0.063(5) Uani 1 1 d .
O3 O 1.007(3) 1.0685(6) -0.0032(12) 0.073(5) Uani 1 1 d .
H3A H 1.0290 1.1011 -0.0028 0.109 Uiso 1 1 calc R
O4 O 0.607(3) -0.0019(8) 0.3481(13) 0.128(8) Uani 1 1 d .
O5 O 0.669(3) -0.0522(7) 0.4937(12) 0.088(6) Uani 1 1 d .
O6 O 1.227(3) -0.0630(9) 0.6835(14) 0.118(7) Uani 1 1 d .
H6A H 1.2394 -0.0755 0.7436 0.177 Uiso 1 1 calc R

loop_
_atom_site_aniso_label
_atom_site_aniso_U_11
_atom_site_aniso_U_22
_atom_site_aniso_U_33
_atom_site_aniso_U_23
_atom_site_aniso_U_13
_atom_site_aniso_U_12
Br1 0.094(2) 0.103(3) 0.114(3) 0.026(2) 0.052(2) -0.004(2)
Br2 0.145(3) 0.112(3) 0.107(3) -0.019(2) 0.058(2) 0.036(3)
O1 0.091(15) 0.137(18) 0.097(16) -0.031(12) 0.059(13) 0.026(11)
O2 0.010(10) 0.091(15) 0.084(14) 0.025(11) 0.003(9) 0.004(9)
O3 0.092(14) 0.052(13) 0.081(13) 0.026(10) 0.034(11) 0.002(13)
O4 0.15(2) 0.17(2) 0.061(14) 0.013(13) 0.009(14) 0.079(16)
O5 0.083(15) 0.123(17) 0.063(14) -0.031(12) 0.029(12) 0.009(12)
O6 0.082(15) 0.15(2) 0.147(18) -0.043(18) 0.090(14) -0.019(14)

loop_
_atom_type_symbol
_atom_type_description
_atom_type_scat_dispersion_real
_atom_type_scat_dispersion_imag
_atom_type_scat_source
C C 0.0033 0.0016 'International Tables Vol C Tables 4.2.6.8 and 6.1.1.4'
H H 0.0000 0.0000 'International Tables Vol C Tables 4.2.6.8 and 6.1.1.4'
O O 0.0106 0.0060 'International Tables Vol C Tables 4.2.6.8 and 6.1.1.4'
Br Br -0.2901 2.4595 'International Tables Vol C Tables 4.2.6.8 and 6.1.1.4'

loop_
_geom_angle_atom_site_label_1
_geom_angle_atom_site_label_2
_geom_angle_atom_site_label_3
_geom_angle
C2 C1 C6 122(2)
C2 C1 Br1 116.9(14)
C6 C1 Br1 121.3(15)
C1 C2 C3 113.3(19)
C1 C2 H2 123.4
C3 C2 H2 123.4
C4 C3 C2 127(2)
C4 C3 H3 116.7
C2 C3 H3 116.7
C3 C4 C5 118.3(19)
C3 C4 C7 121.0(17)
C5 C4 C7 120.6(16)
C4 C5 C6 118(2)
C4 C5 H5 121.1
C6 C5 H5 121.1
C5 C6 C1 122(2)
C5 C6 H6 119.0
C1 C6 H6 119.0
C8 C7 C11 103.5(18)
C8 C7 C4 116.2(16)
C11 C7 C4 110.7(18)
C8 C7 H7 109(9)
C11 C7 H7 109(8)
C4 C7 H7 108(9)
C7 C8 C9 102.6(17)
C7 C8 H8A 111.3
C9 C8 H8A 111.3
C7 C8 H8B 111.3
C9 C8 H8B 111.3
H8A C8 H8B 109.2
C10 C9 O2 90.1(16)
C10 C9 C8 113(2)
O2 C9 C8 107.6(17)
C10 C9 C19 121(2)
O2 C9 C19 102.2(16)
C8 C9 C19 117.7(19)
C9 C10 C11 102(2)
C9 C10 C12 87.0(18)
C11 C10 C12 107.5(19)
C9 C10 H10 119(10)
C11 C10 H10 118(10)
C12 C10 H10 118(9)
C7 C11 C10 108(2)
C7 C11 C13 116(2)
C10 C11 C13 119(2)
C7 C11 H11 104(10)
C10 C11 H11 104(10)
C13 C11 H11 104(10)
O1 C12 O2 126(3)
O1 C12 C10 142(3)
O2 C12 C10 91(2)
C18 C13 C14 108(3)
C18 C13 C11 130(2)
C14 C13 C11 122(2)
C13 C14 C15 125(2)
C13 C14 H14 117.4
C15 C14 H14 117.4
C16 C15 C14 114(2)
C16 C15 H15 122.9
C14 C15 H15 122.9
C17 C16 C15 130(2)
C17 C16 H16 114.8
C15 C16 H16 114.8
C16 C17 C18 105(2)
C16 C17 H17 127.3
C18 C17 H17 127.4
C17 C18 C13 136(3)
C17 C18 H18 111.9
C13 C18 H18 111.9
C21 C19 O3 120(2)
C21 C19 C20 106.3(19)
O3 C19 C20 107.3(18)
C21 C19 C9 115(2)
O3 C19 C9 104.0(18)
C20 C19 C9 103.2(17)
C19 C20 H20A 109.5
C19 C20 H20B 109.5
H20A C20 H20B 109.5
C19 C20 H20C 109.5
H20A C20 H20C 109.5
H20B C20 H20C 109.5
C19 C21 H21A 109.5
C19 C21 H21B 109.5
H21A C21 H21B 109.5
C19 C21 H21C 109.5
H21A C21 H21C 109.5
H21B C21 H21C 109.5
C27 C22 C23 126(2)
C27 C22 Br2 119.7(16)
C23 C22 Br2 113.7(17)
C24 C23 C22 114(2)
C24 C23 H23 123.0
C22 C23 H23 123.0
C25 C24 C23 125(2)
C25 C24 H24 117.3
C23 C24 H24 117.3
C26 C25 C24 112(2)
C26 C25 C28 119(2)
C24 C25 C28 127.7(19)
C25 C26 C27 128(2)
C25 C26 H26 115.9
C27 C26 H26 115.8
C22 C27 C26 112(2)
C22 C27 H27 124.0
C26 C27 H27 124.0
C25 C28 C32 116(2)
C25 C28 C29 119(2)
C32 C28 C29 103(2)
C25 C28 H28 107(10)
C32 C28 H28 105(9)
C29 C28 H28 106(10)
C30 C29 C28 107(2)
C30 C29 H29A 110.2
C28 C29 H29A 110.2
C30 C29 H29B 110.3
C28 C29 H29B 110.2
H29A C29 H29B 108.5
C40 C30 C29 115(3)
C40 C30 O5 108(3)
C29 C30 O5 108.5(19)
C40 C30 C31 126(2)
C29 C30 C31 106(2)
O5 C30 C31 88.5(19)
C33 C31 C30 86(2)
C33 C31 C32 116(2)
C30 C31 C32 106(2)
C33 C31 H31 115(10)
C30 C31 H31 115(10)
C32 C31 H31 115(10)
C34 C32 C28 117(2)
C34 C32 C31 111(2)
C28 C32 C31 100(2)
C34 C32 H32 109(10)
C28 C32 H32 110(10)
C31 C32 H32 110(10)
O4 C33 O5 116(3)
O4 C33 C31 146(4)
O5 C33 C31 97(3)
C39 C34 C35 118(2)
C39 C34 C32 130(2)
C35 C34 C32 111(2)
C36 C35 C34 118(2)
C36 C35 H35 121.2
C34 C35 H35 121.2
C37 C36 C35 125(2)
C37 C36 H36 117.3
C35 C36 H36 117.3
C36 C37 C38 113(2)
C36 C37 H37 123.5
C38 C37 H37 123.5
C39 C38 C37 126(2)
C39 C38 H38 117.2
C37 C38 H38 117.2
C38 C39 C34 118(2)
C38 C39 H39 120.9
C34 C39 H39 120.9
C30 C40 C41 126(3)
C30 C40 O6 106(3)
C41 C40 O6 106(3)
C30 C40 C42 111(3)
C41 C40 C42 107(3)
O6 C40 C42 96(2)
C40 C41 H41A 109.5
C40 C41 H41B 109.5
H41A C41 H41B 109.5
C40 C41 H41C 109.5
H41A C41 H41C 109.5
H41B C41 H41C 109.5
C40 C42 H42A 109.5
C40 C42 H42B 109.5
H42A C42 H42B 109.5
C40 C42 H42C 109.5
H42A C42 H42C 109.5
H42B C42 H42C 109.5
C12 O2 C9 92.1(17)
C19 O3 H3A 109.5
C33 O5 C30 88(2)
C40 O6 H6A 109.5

loop_
_geom_bond_atom_site_label_1
_geom_bond_atom_site_label_2
_geom_bond_distance
Br1 C1 1.894(19)
Br2 C22 1.93(2)
C1 C2 1.383(13)
C1 C6 1.392(13)
C2 C3 1.402(13)
C2 H2 0.9300
C3 C4 1.363(13)
C3 H3 0.9300
C4 C5 1.379(13)
C4 C7 1.60(2)
C5 C6 1.385(13)
C5 H5 0.9300
C6 H6 0.9300
C7 C8 1.51(2)
C7 C11 1.55(3)
C7 H7 0.97(14)
C8 C9 1.56(2)
C8 H8A 0.9700
C8 H8B 0.9700
C9 C10 1.47(3)
C9 O2 1.55(2)
C9 C19 1.58(3)
C10 C11 1.56(3)
C10 C12 1.60(3)
C10 H10 0.99(17)
C11 C13 1.62(3)
C11 H11 0.96(16)
C12 O1 1.16(2)
C12 O2 1.39(3)
C13 C18 1.331(14)
C13 C14 1.341(14)
C14 C15 1.349(14)
C14 H14 0.9300
C15 C16 1.321(14)
C15 H15 0.9300
C16 C17 1.315(14)
C16 H16 0.9300
C17 C18 1.329(14)
C17 H17 0.9300
C18 H18 0.9300
C19 C21 1.39(3)
C19 O3 1.39(2)
C19 C20 1.57(2)
C20 H20A 0.9600
C20 H20B 0.9600
C20 H20C 0.9600
C21 H21A 0.9600
C21 H21B 0.9600
C21 H21C 0.9600
C22 C27 1.363(14)
C22 C23 1.402(13)
C23 C24 1.391(14)
C23 H23 0.9300
C24 C25 1.391(14)
C24 H24 0.9300
C25 C26 1.382(13)
C25 C28 1.52(2)
C26 C27 1.398(14)
C26 H26 0.9300
C27 H27 0.9300
C28 C32 1.54(3)
C28 C29 1.56(3)
C28 H28 0.99(17)
C29 C30 1.46(2)
C29 H29A 0.9700
C29 H29B 0.9700
C30 C40 1.39(3)
C30 O5 1.55(2)
C30 C31 1.56(3)
C31 C33 1.47(3)
C31 C32 1.62(3)
C31 H31 0.99(15)
C32 C34 1.45(3)
C32 H32 0.97(18)
C33 O4 1.20(3)
C33 O5 1.41(3)
C34 C39 1.391(13)
C34 C35 1.424(13)
C35 C36 1.395(14)
C35 H35 0.9300
C36 C37 1.376(13)
C36 H36 0.9300
C37 C38 1.392(14)
C37 H37 0.9300
C38 C39 1.383(13)
C38 H38 0.9300
C39 H39 0.9300
C40 C41 1.52(3)
C40 O6 1.53(3)
C40 C42 1.60(3)
C41 H41A 0.9600
C41 H41B 0.9600
C41 H41C 0.9600
C42 H42A 0.9600
C42 H42B 0.9600
C42 H42C 0.9600
O3 H3A 0.8200
O6 H6A 0.8200

loop_
_geom_torsion_atom_site_label_1
_geom_torsion_atom_site_label_2
_geom_torsion_atom_site_label_3
_geom_torsion_atom_site_label_4
_geom_torsion
C6 C1 C2 C3 -3(3)
Br1 C1 C2 C3 176.2(14)
C1 C2 C3 C4 4(3)
C2 C3 C4 C5 1(3)
C2 C3 C4 C7 -175.6(18)
C3 C4 C5 C6 -5(3)
C7 C4 C5 C6 170.7(18)
C4 C5 C6 C1 6(3)
C2 C1 C6 C5 -2(3)
Br1 C1 C6 C5 179.1(16)
C3 C4 C7 C8 41(3)
C5 C4 C7 C8 -135(2)
C3 C4 C7 C11 -77(2)
C5 C4 C7 C11 107(2)
C11 C7 C8 C9 -31(2)
C4 C7 C8 C9 -152.7(17)
C7 C8 C9 C10 23(2)
C7 C8 C9 O2 -75(2)
C7 C8 C9 C19 170.8(17)
O2 C9 C10 C11 105.1(17)
C8 C9 C10 C11 -4(2)
C19 C9 C10 C11 -150.6(18)
O2 C9 C10 C12 -2.2(17)
C8 C9 C10 C12 -111(2)
C19 C9 C10 C12 102(2)
C8 C7 C11 C10 31(2)
C4 C7 C11 C10 156.1(16)
C8 C7 C11 C13 167.5(17)
C4 C7 C11 C13 -67(2)
C9 C10 C11 C7 -16(2)
C12 C10 C11 C7 74(2)
C9 C10 C11 C13 -151(2)
C12 C10 C11 C13 -61(3)
C9 C10 C12 O1 -164(4)
C11 C10 C12 O1 94(4)
C9 C10 C12 O2 2.4(18)
C11 C10 C12 O2 -100(2)
C7 C11 C13 C18 141(3)
C10 C11 C13 C18 -87(3)
C7 C11 C13 C14 -41(3)
C10 C11 C13 C14 91(3)
C18 C13 C14 C15 6(4)
C11 C13 C14 C15 -173(2)
C13 C14 C15 C16 -3(4)
C14 C15 C16 C17 3(4)
C15 C16 C17 C18 -5(4)
C16 C17 C18 C13 10(4)
C14 C13 C18 C17 -10(4)
C11 C13 C18 C17 168(3)
C10 C9 C19 C21 -169(2)
O2 C9 C19 C21 -72(2)
C8 C9 C19 C21 46(3)
C10 C9 C19 O3 -36(3)
O2 C9 C19 O3 61(2)
C8 C9 C19 O3 178.7(18)
C10 C9 C19 C20 76(2)
O2 C9 C19 C20 173.1(15)
C8 C9 C19 C20 -69(2)
C27 C22 C23 C24 5(4)
Br2 C22 C23 C24 179.5(17)
C22 C23 C24 C25 9(4)
C23 C24 C25 C26 -13(4)
C23 C24 C25 C28 178(2)
C24 C25 C26 C27 5(4)
C28 C25 C26 C27 175(2)
C23 C22 C27 C26 -12(4)
Br2 C22 C27 C26 174.0(15)
C25 C26 C27 C22 7(4)
C26 C25 C28 C32 -178(2)
C24 C25 C28 C32 -10(4)
C26 C25 C28 C29 -55(3)
C24 C25 C28 C29 113(3)
C25 C28 C29 C30 -170.0(19)
C32 C28 C29 C30 -41(2)
C28 C29 C30 C40 166(2)
C28 C29 C30 O5 -73(2)
C28 C29 C30 C31 21(3)
C40 C30 C31 C33 110(3)
C29 C30 C31 C33 -111(2)
O5 C30 C31 C33 -2(2)
C40 C30 C31 C32 -134(3)
C29 C30 C31 C32 5(3)
O5 C30 C31 C32 114(2)
C25 C28 C32 C34 -68(3)
C29 C28 C32 C34 160(2)
C25 C28 C32 C31 172(2)
C29 C28 C32 C31 41(2)
C33 C31 C32 C34 -60(3)
C30 C31 C32 C34 -153(2)
C33 C31 C32 C28 64(3)
C30 C31 C32 C28 -29(3)
C30 C31 C33 O4 170(5)
C32 C31 C33 O4 65(6)
C30 C31 C33 O5 2(2)
C32 C31 C33 O5 -103(3)
C28 C32 C34 C39 -43(4)
C31 C32 C34 C39 71(3)
C28 C32 C34 C35 150(2)
C31 C32 C34 C35 -96(2)
C39 C34 C35 C36 12(3)
C32 C34 C35 C36 -179(2)
C34 C35 C36 C37 -10(4)
C35 C36 C37 C38 7(4)
C36 C37 C38 C39 -8(4)
C37 C38 C39 C34 12(4)
C35 C34 C39 C38 -13(3)
C32 C34 C39 C38 -180(2)
C29 C30 C40 C41 53(4)
O5 C30 C40 C41 -69(4)
C31 C30 C40 C41 -171(3)
C29 C30 C40 O6 -70(3)
O5 C30 C40 O6 168.0(17)
C31 C30 C40 O6 66(4)
C29 C30 C40 C42 -174(2)
O5 C30 C40 C42 65(3)
C31 C30 C40 C42 -37(4)
O1 C12 O2 C9 167(3)
C10 C12 O2 C9 -2.3(17)
C10 C9 O2 C12 2.5(19)
C8 C9 O2 C12 116(2)
C19 C9 O2 C12 -119.2(18)
O4 C33 O5 C30 -175(3)
C31 C33 O5 C30 -2(2)
C40 C30 O5 C33 -126(2)
C29 C30 O5 C33 109(2)
C31 C30 O5 C33 2(2)
